data_1513763
loop_
_publ_author_name
'Huo, Ping'
'Liu, Wanyun'
'He, Xiaohui'
'Wei, Zhenhong'
'Chen, Yiwang'

_publ_section_title
;
 Substituent effects and activation mechanism of norbornene polymerization
 catalyzed by three-dimensional geometry \a-diimine palladium complexes
;
_journal_issue 4
_journal_name_full 'Polymer Chemistry'
_journal_page_first 1210
_journal_paper_doi 10.1039/c3py01092a
_journal_volume 5
_journal_year 2014
_chemical_formula_moiety 'C35 H35 Cl N2 Pd'
_chemical_formula_sum 'C35 H35 Cl N2 Pd'
_chemical_formula_weight 625.50
_chemical_name_systematic
; 
 ? 
;
_space_group_IT_number 14
_symmetry_cell_setting monoclinic
_symmetry_space_group_name_Hall '-P 2yn'
_symmetry_space_group_name_H-M 'P 1 21/n 1'
_atom_sites_solution_hydrogens geom
_atom_sites_solution_primary direct
_atom_sites_solution_secondary difmap
_audit_creation_method SHELXL-97
_cell_angle_alpha 90.00
_cell_angle_beta 90.8990(10)
_cell_angle_gamma 90.00
_cell_formula_units_Z 4
_cell_length_a 12.0765(10)
_cell_length_b 19.5745(17)
_cell_length_c 12.7667(11)
_cell_measurement_reflns_used 2.31
_cell_measurement_temperature 296(2)
_cell_measurement_theta_max 9983
_cell_measurement_theta_min 28.41
_cell_volume 3017.6(4)
_computing_cell_refinement 'Bruker SAINT'
_computing_data_collection 'Bruker APEX2'
_computing_data_reduction 'Bruker SAINT'
_computing_molecular_graphics 'Bruker SHELXTL'
_computing_publication_material 'Bruker SHELXTL'
_computing_structure_refinement 'SHELXL-97 (Sheldrick, 2008)'
_computing_structure_solution 'SHELXS-97 (Sheldrick, 2008)'
_diffrn_ambient_temperature 296(2)
_diffrn_measured_fraction_theta_full 0.999
_diffrn_measured_fraction_theta_max 0.999
_diffrn_measurement_device_type 'Bruker Apex-II CCD diffractometer'
_diffrn_measurement_method 'Thin slice \f & \w scans'
_diffrn_radiation_monochromator graphite
_diffrn_radiation_source 'fine-focus sealed tube'
_diffrn_radiation_type MoK\a
_diffrn_radiation_wavelength 0.71073
_diffrn_reflns_av_R_equivalents 0.0178
_diffrn_reflns_av_sigmaI/netI 0.0153
_diffrn_reflns_limit_h_max 14
_diffrn_reflns_limit_h_min -14
_diffrn_reflns_limit_k_max 23
_diffrn_reflns_limit_k_min -23
_diffrn_reflns_limit_l_max 15
_diffrn_reflns_limit_l_min -15
_diffrn_reflns_number 22877
_diffrn_reflns_theta_full 25.50
_diffrn_reflns_theta_max 25.50
_diffrn_reflns_theta_min 2.30
_diffrn_standards_number 0
_exptl_absorpt_coefficient_mu 0.729
_exptl_absorpt_correction_T_max 0.8387
_exptl_absorpt_correction_T_min 0.8219
_exptl_absorpt_correction_type multi-scan
_exptl_absorpt_process_details 'SADABS, v2.10 (Sheldrick, G.M., 2003)'
_exptl_crystal_colour yellow
_exptl_crystal_density_diffrn 1.377
_exptl_crystal_density_method 'not measured'
_exptl_crystal_description block
_exptl_crystal_F_000 1288
_exptl_crystal_size_max 0.28
_exptl_crystal_size_mid 0.26
_exptl_crystal_size_min 0.25
_refine_diff_density_max 0.805
_refine_diff_density_min -0.489
_refine_diff_density_rms 0.060
_refine_ls_extinction_method none
_refine_ls_goodness_of_fit_ref 1.024
_refine_ls_hydrogen_treatment constr
_refine_ls_matrix_type full
_refine_ls_number_parameters 359
_refine_ls_number_reflns 5615
_refine_ls_number_restraints 0
_refine_ls_restrained_S_all 1.024
_refine_ls_R_factor_all 0.0367
_refine_ls_R_factor_gt 0.0324
_refine_ls_shift/su_max 0.002
_refine_ls_shift/su_mean 0.000
_refine_ls_structure_factor_coef Fsqd
_refine_ls_weighting_details 'calc w=1/[\s^2^(Fo^2^)+(0.1000P)^2^+0.9067P] where P=(Fo^2^+2Fc^2^)/3'
_refine_ls_weighting_scheme calc
_refine_ls_wR_factor_gt 0.1213
_refine_ls_wR_factor_ref 0.1274
_reflns_number_gt 5051
_reflns_number_total 5615
_reflns_threshold_expression >2sigma(I)
_cod_data_source_file c3py01092a.txt
_cod_data_source_block C3
_cod_depositor_comments
;
The following automatic conversions were performed:

'_exptl_absorpt_correction_type' value 'Multi-scan' changed to
'multi-scan' according to
/usr/data/users/saulius/automatic-downloads/current/RSC/lib/dictionaries/cif_core.dic
dictionary named 'cif_core.dic' version 2.4.2 from 2011-04-26.

Automatic conversion script
Id: cif_fix_values 2281 2013-09-26 08:29:07Z andrius 
;
_cod_original_sg_symbol_H-M 'P 21/n'
_cod_database_code 1513763

loop_
_symmetry_equiv_pos_as_xyz
'x, y, z'
'-x+1/2, y+1/2, -z+1/2'
'-x, -y, -z'
'x-1/2, -y-1/2, z-1/2'

loop_
_atom_site_label
_atom_site_type_symbol
_atom_site_fract_x
_atom_site_fract_y
_atom_site_fract_z
_atom_site_U_iso_or_equiv
_atom_site_adp_type
_atom_site_occupancy
_atom_site_symmetry_multiplicity
_atom_site_calc_flag
_atom_site_refinement_flags
Pd1 Pd 0.906707(16) 0.156048(10) 0.869136(16) 0.03502(12) Uani 1 1 d .
Cl1 Cl 1.06122(7) 0.21045(5) 0.81207(8) 0.0643(3) Uani 1 1 d .
N1 N 0.76611(18) 0.10587(12) 0.91598(16) 0.0336(5) Uani 1 1 d .
N2 N 0.82917(19) 0.12896(13) 0.71805(17) 0.0355(5) Uani 1 1 d .
C1 C 0.6042(3) -0.08677(19) 0.8196(3) 0.0603(9) Uani 1 1 d .
H5 H 0.5831 -0.0951 0.8881 0.072 Uiso 1 1 calc R
C2 C 0.6227(4) -0.1396(2) 0.7531(4) 0.0746(13) Uani 1 1 d .
H4 H 0.6112 -0.1840 0.7762 0.090 Uiso 1 1 calc R
C3 C 0.6580(4) -0.1291(2) 0.6528(4) 0.0749(12) Uani 1 1 d .
H3 H 0.6725 -0.1663 0.6098 0.090 Uiso 1 1 calc R
C4 C 0.6726(3) -0.06197(19) 0.6147(3) 0.0586(9) Uani 1 1 d .
H2 H 0.6962 -0.0542 0.5468 0.070 Uiso 1 1 calc R
C5 C 0.6507(3) -0.00870(16) 0.6811(2) 0.0441(7) Uani 1 1 d .
C6 C 0.6173(3) -0.02012(17) 0.7839(3) 0.0469(7) Uani 1 1 d .
C7 C 0.5964(2) 0.04459(17) 0.8455(2) 0.0432(7) Uani 1 1 d .
H7 H 0.5728 0.0356 0.9173 0.052 Uiso 1 1 calc R
C8 C 0.5133(2) 0.08729(16) 0.7831(2) 0.0433(7) Uani 1 1 d .
C9 C 0.5447(2) 0.09841(16) 0.6796(2) 0.0426(7) Uani 1 1 d .
C10 C 0.6560(2) 0.06737(16) 0.6526(2) 0.0397(6) Uani 1 1 d .
H14 H 0.6766 0.0753 0.5797 0.048 Uiso 1 1 calc R
C11 C 0.4134(3) 0.1119(2) 0.8191(3) 0.0594(9) Uani 1 1 d .
H9 H 0.3927 0.1046 0.8880 0.071 Uiso 1 1 calc R
C12 C 0.3444(3) 0.1477(2) 0.7500(4) 0.0698(12) Uani 1 1 d .
H10 H 0.2772 0.1648 0.7731 0.084 Uiso 1 1 calc R
C13 C 0.3751(4) 0.15805(19) 0.6473(4) 0.0669(11) Uani 1 1 d .
H11 H 0.3275 0.1815 0.6020 0.080 Uiso 1 1 calc R
C14 C 0.4754(3) 0.1342(2) 0.6104(3) 0.0560(8) Uani 1 1 d .
H12 H 0.4958 0.1418 0.5415 0.067 Uiso 1 1 calc R
C15 C 0.7034(2) 0.08451(15) 0.8409(2) 0.0365(6) Uani 1 1 d .
C16 C 0.7380(2) 0.09786(14) 0.7310(2) 0.0367(6) Uani 1 1 d .
C17 C 0.8706(2) 0.14076(16) 0.6140(2) 0.0380(6) Uani 1 1 d .
C18 C 0.8249(3) 0.19106(16) 0.5495(2) 0.0439(7) Uani 1 1 d .
C19 C 0.8725(3) 0.1996(2) 0.4505(3) 0.0584(9) Uani 1 1 d .
H21 H 0.8427 0.2325 0.4057 0.070 Uiso 1 1 calc R
C20 C 0.9597(4) 0.1622(2) 0.4171(3) 0.0659(11) Uani 1 1 d .
C21 C 1.0044(3) 0.1149(2) 0.4850(3) 0.0639(10) Uani 1 1 d .
H19 H 1.0657 0.0899 0.4638 0.077 Uiso 1 1 calc R
C22 C 0.9619(3) 0.10250(18) 0.5844(2) 0.0500(7) Uani 1 1 d .
C23 C 1.0123(4) 0.0500(2) 0.6565(3) 0.0750(12) Uani 1 1 d .
H23A H 1.0714 0.0270 0.6217 0.113 Uiso 1 1 calc R
H23B H 0.9568 0.0173 0.6756 0.113 Uiso 1 1 calc R
H23C H 1.0407 0.0720 0.7185 0.113 Uiso 1 1 calc R
C24 C 0.7292(3) 0.23389(19) 0.5820(3) 0.0614(9) Uani 1 1 d .
H24A H 0.6620 0.2156 0.5522 0.092 Uiso 1 1 calc R
H24B H 0.7394 0.2799 0.5578 0.092 Uiso 1 1 calc R
H24C H 0.7246 0.2338 0.6570 0.092 Uiso 1 1 calc R
C25 C 0.7378(2) 0.09331(14) 1.0234(2) 0.0341(6) Uani 1 1 d .
C26 C 0.6824(3) 0.14389(16) 1.0778(2) 0.0405(6) Uani 1 1 d .
C27 C 0.6650(3) 0.13236(19) 1.1846(2) 0.0514(8) Uani 1 1 d .
H30 H 0.6285 0.1655 1.2232 0.062 Uiso 1 1 calc R
C28 C 0.7002(3) 0.07365(19) 1.2347(2) 0.0511(8) Uani 1 1 d .
C29 C 0.7552(3) 0.02448(18) 1.1769(2) 0.0494(8) Uani 1 1 d .
H28 H 0.7788 -0.0154 1.2099 0.059 Uiso 1 1 calc R
C30 C 0.7758(2) 0.03347(16) 1.0708(2) 0.0406(6) Uani 1 1 d .
C31 C 0.8389(3) -0.01985(19) 1.0114(3) 0.0613(9) Uani 1 1 d .
H32A H 0.7916 -0.0395 0.9582 0.092 Uiso 1 1 calc R
H32B H 0.8635 -0.0550 1.0588 0.092 Uiso 1 1 calc R
H32C H 0.9019 0.0009 0.9792 0.092 Uiso 1 1 calc R
C32 C 0.6428(3) 0.20747(18) 1.0249(3) 0.0614(9) Uani 1 1 d .
H34A H 0.6986 0.2237 0.9784 0.092 Uiso 1 1 calc R
H34B H 0.6281 0.2417 1.0767 0.092 Uiso 1 1 calc R
H34C H 0.5761 0.1979 0.9857 0.092 Uiso 1 1 calc R
C33 C 0.9646(3) 0.1762(2) 1.0173(2) 0.0492(8) Uani 1 1 d .
H35A H 0.9103 0.2021 1.0545 0.074 Uiso 1 1 calc R
H35B H 1.0320 0.2020 1.0136 0.074 Uiso 1 1 calc R
H35C H 0.9786 0.1340 1.0534 0.074 Uiso 1 1 calc R
C34 C 1.0076(5) 0.1717(3) 0.3092(4) 0.1017(18) Uani 1 1 d .
H25A H 0.9550 0.1953 0.2652 0.153 Uiso 1 1 calc R
H25B H 1.0236 0.1279 0.2794 0.153 Uiso 1 1 calc R
H25C H 1.0745 0.1980 0.3146 0.153 Uiso 1 1 calc R
C35 C 0.6762(4) 0.0617(3) 1.3498(3) 0.0825(14) Uani 1 1 d .
H33A H 0.7446 0.0611 1.3892 0.124 Uiso 1 1 calc R
H33B H 0.6392 0.0186 1.3577 0.124 Uiso 1 1 calc R
H33C H 0.6298 0.0977 1.3752 0.124 Uiso 1 1 calc R

loop_
_atom_site_aniso_label
_atom_site_aniso_U_11
_atom_site_aniso_U_22
_atom_site_aniso_U_33
_atom_site_aniso_U_23
_atom_site_aniso_U_13
_atom_site_aniso_U_12
Pd1 0.02887(17) 0.03782(17) 0.03834(17) -0.00083(7) -0.00033(10) -0.00455(7)
Cl1 0.0455(5) 0.0737(6) 0.0741(6) 0.0131(5) 0.0075(4) -0.0147(4)
N1 0.0324(11) 0.0396(12) 0.0287(11) -0.0014(9) -0.0014(9) -0.0038(9)
N2 0.0315(12) 0.0417(13) 0.0333(11) 0.0039(10) -0.0024(9) -0.0007(10)
C1 0.055(2) 0.060(2) 0.065(2) 0.0153(17) -0.0193(17) -0.0133(17)
C2 0.079(3) 0.047(2) 0.096(3) 0.001(2) -0.037(3) -0.0078(19)
C3 0.082(3) 0.057(2) 0.085(3) -0.017(2) -0.029(2) 0.003(2)
C4 0.057(2) 0.062(2) 0.0563(19) -0.0159(16) -0.0133(16) 0.0031(16)
C5 0.0398(16) 0.0483(17) 0.0438(15) -0.0046(13) -0.0121(12) -0.0030(13)
C6 0.0376(16) 0.0537(18) 0.0490(16) 0.0016(14) -0.0106(13) -0.0114(13)
C7 0.0371(15) 0.0593(19) 0.0332(13) 0.0002(13) -0.0005(11) -0.0137(13)
C8 0.0340(15) 0.0502(17) 0.0456(15) -0.0055(13) -0.0024(12) -0.0111(13)
C9 0.0367(15) 0.0494(17) 0.0415(15) -0.0036(13) -0.0059(12) -0.0065(13)
C10 0.0358(15) 0.0510(17) 0.0323(13) -0.0008(12) -0.0042(11) -0.0073(12)
C11 0.0402(18) 0.072(2) 0.066(2) -0.0185(18) 0.0062(16) -0.0115(16)
C12 0.039(2) 0.068(3) 0.103(4) -0.017(2) -0.002(2) 0.0020(16)
C13 0.046(2) 0.064(3) 0.090(3) 0.0030(19) -0.017(2) 0.0029(16)
C14 0.0476(19) 0.059(2) 0.061(2) 0.0041(17) -0.0160(16) -0.0068(16)
C15 0.0346(14) 0.0439(15) 0.0308(13) -0.0017(11) -0.0028(11) -0.0052(12)
C16 0.0348(14) 0.0431(15) 0.0320(13) 0.0013(11) -0.0018(11) -0.0012(12)
C17 0.0353(15) 0.0486(16) 0.0299(13) 0.0020(12) -0.0020(11) -0.0036(12)
C18 0.0439(16) 0.0491(17) 0.0384(15) 0.0090(13) -0.0085(12) -0.0069(13)
C19 0.062(2) 0.072(2) 0.0407(17) 0.0156(16) -0.0085(15) -0.0165(18)
C20 0.066(3) 0.094(3) 0.0373(18) 0.0008(17) 0.0023(17) -0.022(2)
C21 0.051(2) 0.095(3) 0.0459(18) -0.0136(18) 0.0107(15) 0.0019(19)
C22 0.0451(17) 0.062(2) 0.0428(16) -0.0013(14) 0.0015(13) 0.0047(14)
C23 0.076(3) 0.089(3) 0.059(2) -0.003(2) -0.0071(19) 0.041(2)
C24 0.054(2) 0.054(2) 0.076(2) 0.0138(17) -0.0082(17) 0.0047(16)
C25 0.0270(13) 0.0450(15) 0.0303(13) -0.0020(11) -0.0025(10) -0.0079(11)
C26 0.0350(15) 0.0466(16) 0.0399(15) -0.0067(12) 0.0014(12) -0.0026(12)
C27 0.0482(18) 0.066(2) 0.0405(16) -0.0153(15) 0.0088(14) -0.0067(16)
C28 0.0470(18) 0.073(2) 0.0331(15) 0.0008(14) 0.0006(13) -0.0170(16)
C29 0.0474(18) 0.059(2) 0.0416(15) 0.0128(14) -0.0099(13) -0.0090(15)
C30 0.0345(15) 0.0481(17) 0.0392(14) 0.0017(12) -0.0042(11) -0.0044(12)
C31 0.061(2) 0.054(2) 0.068(2) -0.0017(17) -0.0032(17) 0.0164(17)
C32 0.068(2) 0.051(2) 0.066(2) -0.0054(16) 0.0018(17) 0.0120(17)
C33 0.0380(16) 0.081(2) 0.0279(14) -0.0186(14) -0.0101(12) -0.0085(16)
C34 0.106(4) 0.149(5) 0.051(2) 0.005(3) 0.020(3) -0.011(4)
C35 0.086(3) 0.129(4) 0.0320(17) 0.006(2) 0.0006(17) -0.033(3)

loop_
_atom_type_symbol
_atom_type_description
_atom_type_scat_dispersion_real
_atom_type_scat_dispersion_imag
_atom_type_scat_source
C C 0.0033 0.0016 'International Tables Vol C Tables 4.2.6.8 and 6.1.1.4'
H H 0.0000 0.0000 'International Tables Vol C Tables 4.2.6.8 and 6.1.1.4'
N N 0.0061 0.0033 'International Tables Vol C Tables 4.2.6.8 and 6.1.1.4'
Pd Pd -0.9988 1.0072 'International Tables Vol C Tables 4.2.6.8 and 6.1.1.4'
Cl Cl 0.1484 0.1585 'International Tables Vol C Tables 4.2.6.8 and 6.1.1.4'

loop_
_geom_angle_atom_site_label_1
_geom_angle_atom_site_label_2
_geom_angle_atom_site_label_3
_geom_angle
C33 Pd1 N1 95.43(11)
C33 Pd1 N2 173.76(11)
N1 Pd1 N2 78.33(8)
C33 Pd1 Cl1 86.33(10)
N1 Pd1 Cl1 178.21(6)
N2 Pd1 Cl1 99.91(7)
C15 N1 C25 120.7(2)
C15 N1 Pd1 114.73(18)
C25 N1 Pd1 124.59(16)
C16 N2 C17 120.6(2)
C16 N2 Pd1 111.09(18)
C17 N2 Pd1 128.31(18)
C2 C1 C6 119.3(4)
C2 C1 H5 120.4
C6 C1 H5 120.4
C1 C2 C3 121.7(4)
C1 C2 H4 119.2
C3 C2 H4 119.2
C2 C3 C4 120.2(4)
C2 C3 H3 119.9
C4 C3 H3 119.9
C5 C4 C3 117.9(4)
C5 C4 H2 121.1
C3 C4 H2 121.1
C4 C5 C6 121.3(3)
C4 C5 C10 125.6(3)
C6 C5 C10 113.0(3)
C1 C6 C5 119.5(3)
C1 C6 C7 126.4(3)
C5 C6 C7 114.0(3)
C15 C7 C6 105.2(2)
C15 C7 C8 104.7(2)
C6 C7 C8 107.6(2)
C15 C7 H7 112.9
C6 C7 H7 112.9
C8 C7 H7 112.9
C11 C8 C9 120.7(3)
C11 C8 C7 126.1(3)
C9 C8 C7 113.2(3)
C14 C9 C8 120.5(3)
C14 C9 C10 125.5(3)
C8 C9 C10 114.0(3)
C16 C10 C9 105.3(2)
C16 C10 C5 104.8(2)
C9 C10 C5 107.1(2)
C16 C10 H14 113.0
C9 C10 H14 113.0
C5 C10 H14 113.0
C8 C11 C12 118.8(4)
C8 C11 H9 120.6
C12 C11 H9 120.6
C13 C12 C11 120.4(4)
C13 C12 H10 119.8
C11 C12 H10 119.8
C12 C13 C14 121.4(4)
C12 C13 H11 119.3
C14 C13 H11 119.3
C13 C14 C9 118.2(4)
C13 C14 H12 120.9
C9 C14 H12 120.9
N1 C15 C16 118.4(2)
N1 C15 C7 129.4(2)
C16 C15 C7 112.2(2)
N2 C16 C15 117.5(2)
N2 C16 C10 131.3(2)
C15 C16 C10 111.2(2)
C22 C17 C18 121.9(3)
C22 C17 N2 116.8(3)
C18 C17 N2 121.1(3)
C17 C18 C19 116.9(3)
C17 C18 C24 122.3(3)
C19 C18 C24 120.8(3)
C20 C19 C18 123.2(3)
C20 C19 H21 118.4
C18 C19 H21 118.4
C19 C20 C21 117.8(3)
C19 C20 C34 121.9(4)
C21 C20 C34 120.3(5)
C20 C21 C22 122.9(4)
C20 C21 H19 118.5
C22 C21 H19 118.5
C17 C22 C21 117.3(3)
C17 C22 C23 121.1(3)
C21 C22 C23 121.6(3)
C22 C23 H23A 109.5
C22 C23 H23B 109.5
H23A C23 H23B 109.5
C22 C23 H23C 109.5
H23A C23 H23C 109.5
H23B C23 H23C 109.5
C18 C24 H24A 109.5
C18 C24 H24B 109.5
H24A C24 H24B 109.5
C18 C24 H24C 109.5
H24A C24 H24C 109.5
H24B C24 H24C 109.5
C26 C25 C30 122.7(3)
C26 C25 N1 118.6(3)
C30 C25 N1 118.4(2)
C25 C26 C27 116.9(3)
C25 C26 C32 121.5(3)
C27 C26 C32 121.5(3)
C28 C27 C26 122.4(3)
C28 C27 H30 118.8
C26 C27 H30 118.8
C27 C28 C29 118.6(3)
C27 C28 C35 121.0(4)
C29 C28 C35 120.4(4)
C28 C29 C30 121.6(3)
C28 C29 H28 119.2
C30 C29 H28 119.2
C29 C30 C25 117.8(3)
C29 C30 C31 120.2(3)
C25 C30 C31 122.0(3)
C30 C31 H32A 109.5
C30 C31 H32B 109.5
H32A C31 H32B 109.5
C30 C31 H32C 109.5
H32A C31 H32C 109.5
H32B C31 H32C 109.5
C26 C32 H34A 109.5
C26 C32 H34B 109.5
H34A C32 H34B 109.5
C26 C32 H34C 109.5
H34A C32 H34C 109.5
H34B C32 H34C 109.5
Pd1 C33 H35A 109.5
Pd1 C33 H35B 109.5
H35A C33 H35B 109.5
Pd1 C33 H35C 109.5
H35A C33 H35C 109.5
H35B C33 H35C 109.5
C20 C34 H25A 109.5
C20 C34 H25B 109.5
H25A C34 H25B 109.5
C20 C34 H25C 109.5
H25A C34 H25C 109.5
H25B C34 H25C 109.5
C28 C35 H33A 109.5
C28 C35 H33B 109.5
H33A C35 H33B 109.5
C28 C35 H33C 109.5
H33A C35 H33C 109.5
H33B C35 H33C 109.5

loop_
_geom_bond_atom_site_label_1
_geom_bond_atom_site_label_2
_geom_bond_distance
Pd1 C33 2.045(3)
Pd1 N1 2.058(2)
Pd1 N2 2.196(2)
Pd1 Cl1 2.2780(8)
N1 C15 1.282(3)
N1 C25 1.439(3)
N2 C16 1.272(4)
N2 C17 1.445(4)
C1 C2 1.358(6)
C1 C6 1.392(5)
C1 H5 0.9300
C2 C3 1.371(7)
C2 H4 0.9300
C3 C4 1.413(6)
C3 H3 0.9300
C4 C5 1.372(5)
C4 H2 0.9300
C5 C6 1.398(4)
C5 C10 1.534(4)
C6 C7 1.514(5)
C7 C15 1.513(4)
C7 C8 1.521(4)
C7 H7 0.9800
C8 C11 1.384(5)
C8 C9 1.397(4)
C9 C14 1.396(5)
C9 C10 1.519(4)
C10 C16 1.518(4)
C10 H14 0.9800
C11 C12 1.393(6)
C11 H9 0.9300
C12 C13 1.383(7)
C12 H10 0.9300
C13 C14 1.387(6)
C13 H11 0.9300
C14 H12 0.9300
C15 C16 1.493(4)
C17 C22 1.391(5)
C17 C18 1.392(4)
C18 C19 1.407(4)
C18 C24 1.492(5)
C19 C20 1.356(6)
C19 H21 0.9300
C20 C21 1.373(6)
C20 C34 1.514(6)
C21 C22 1.397(5)
C21 H19 0.9300
C22 C23 1.503(5)
C23 H23A 0.9600
C23 H23B 0.9600
C23 H23C 0.9600
C24 H24A 0.9600
C24 H24B 0.9600
C24 H24C 0.9600
C25 C26 1.388(4)
C25 C30 1.393(4)
C26 C27 1.401(4)
C26 C32 1.491(5)
C27 C28 1.379(5)
C27 H30 0.9300
C28 C29 1.388(5)
C28 C35 1.521(4)
C29 C30 1.393(4)
C29 H28 0.9300
C30 C31 1.504(5)
C31 H32A 0.9600
C31 H32B 0.9600
C31 H32C 0.9600
C32 H34A 0.9600
C32 H34B 0.9600
C32 H34C 0.9600
C33 H35A 0.9600
C33 H35B 0.9600
C33 H35C 0.9600
C34 H25A 0.9600
C34 H25B 0.9600
C34 H25C 0.9600
C35 H33A 0.9600
C35 H33B 0.9600
C35 H33C 0.9600

loop_
_geom_torsion_atom_site_label_1
_geom_torsion_atom_site_label_2
_geom_torsion_atom_site_label_3
_geom_torsion_atom_site_label_4
_geom_torsion
C33 Pd1 N1 C15 179.4(2)
N2 Pd1 N1 C15 -0.6(2)
Cl1 Pd1 N1 C15 -11(2)
C33 Pd1 N1 C25 -1.8(2)
N2 Pd1 N1 C25 178.3(2)
Cl1 Pd1 N1 C25 168(2)
C33 Pd1 N2 C16 1.0(12)
N1 Pd1 N2 C16 1.1(2)
Cl1 Pd1 N2 C16 -179.19(19)
C33 Pd1 N2 C17 -177.4(11)
N1 Pd1 N2 C17 -177.2(3)
Cl1 Pd1 N2 C17 2.5(2)
C6 C1 C2 C3 2.5(6)
C1 C2 C3 C4 -2.2(7)
C2 C3 C4 C5 0.2(6)
C3 C4 C5 C6 1.3(5)
C3 C4 C5 C10 -176.8(3)
C2 C1 C6 C5 -0.9(5)
C2 C1 C6 C7 177.7(3)
C4 C5 C6 C1 -1.0(5)
C10 C5 C6 C1 177.4(3)
C4 C5 C6 C7 -179.8(3)
C10 C5 C6 C7 -1.4(4)
C1 C6 C7 C15 124.7(3)
C5 C6 C7 C15 -56.6(3)
C1 C6 C7 C8 -124.1(3)
C5 C6 C7 C8 54.6(3)
C15 C7 C8 C11 -123.7(3)
C6 C7 C8 C11 124.7(3)
C15 C7 C8 C9 58.7(3)
C6 C7 C8 C9 -52.8(3)
C11 C8 C9 C14 -0.5(5)
C7 C8 C9 C14 177.3(3)
C11 C8 C9 C10 -179.3(3)
C7 C8 C9 C10 -1.6(4)
C14 C9 C10 C16 124.5(3)
C8 C9 C10 C16 -56.7(3)
C14 C9 C10 C5 -124.3(3)
C8 C9 C10 C5 54.5(3)
C4 C5 C10 C16 -122.9(3)
C6 C5 C10 C16 58.8(3)
C4 C5 C10 C9 125.6(3)
C6 C5 C10 C9 -52.7(3)
C9 C8 C11 C12 0.3(5)
C7 C8 C11 C12 -177.1(3)
C8 C11 C12 C13 0.4(6)
C11 C12 C13 C14 -1.0(6)
C12 C13 C14 C9 0.8(6)
C8 C9 C14 C13 -0.1(5)
C10 C9 C14 C13 178.7(3)
C25 N1 C15 C16 -178.9(2)
Pd1 N1 C15 C16 0.0(3)
C25 N1 C15 C7 -0.6(5)
Pd1 N1 C15 C7 178.3(3)
C6 C7 C15 N1 -121.8(3)
C8 C7 C15 N1 125.0(3)
C6 C7 C15 C16 56.6(3)
C8 C7 C15 C16 -56.7(3)
C17 N2 C16 C15 177.0(3)
Pd1 N2 C16 C15 -1.5(3)
C17 N2 C16 C10 0.4(5)
Pd1 N2 C16 C10 -178.1(3)
N1 C15 C16 N2 1.1(4)
C7 C15 C16 N2 -177.5(3)
N1 C15 C16 C10 178.4(3)
C7 C15 C16 C10 -0.2(3)
C9 C10 C16 N2 -126.9(3)
C5 C10 C16 N2 120.3(3)
C9 C10 C16 C15 56.3(3)
C5 C10 C16 C15 -56.5(3)
C16 N2 C17 C22 -108.2(3)
Pd1 N2 C17 C22 70.0(4)
C16 N2 C17 C18 75.5(4)
Pd1 N2 C17 C18 -106.3(3)
C22 C17 C18 C19 2.6(5)
N2 C17 C18 C19 178.7(3)
C22 C17 C18 C24 -178.0(3)
N2 C17 C18 C24 -1.9(5)
C17 C18 C19 C20 -0.8(5)
C24 C18 C19 C20 179.8(4)
C18 C19 C20 C21 -1.4(6)
C18 C19 C20 C34 178.7(4)
C19 C20 C21 C22 2.0(6)
C34 C20 C21 C22 -178.2(4)
C18 C17 C22 C21 -2.1(5)
N2 C17 C22 C21 -178.3(3)
C18 C17 C22 C23 178.0(4)
N2 C17 C22 C23 1.9(5)
C20 C21 C22 C17 -0.3(6)
C20 C21 C22 C23 179.6(4)
C15 N1 C25 C26 -96.0(3)
Pd1 N1 C25 C26 85.2(3)
C15 N1 C25 C30 89.6(3)
Pd1 N1 C25 C30 -89.2(3)
C30 C25 C26 C27 -0.3(4)
N1 C25 C26 C27 -174.4(3)
C30 C25 C26 C32 179.9(3)
N1 C25 C26 C32 5.8(4)
C25 C26 C27 C28 -0.4(5)
C32 C26 C27 C28 179.4(3)
C26 C27 C28 C29 0.3(5)
C26 C27 C28 C35 -177.7(3)
C27 C28 C29 C30 0.4(5)
C35 C28 C29 C30 178.5(3)
C28 C29 C30 C25 -1.0(4)
C28 C29 C30 C31 178.0(3)
C26 C25 C30 C29 1.0(4)
N1 C25 C30 C29 175.1(3)
C26 C25 C30 C31 -178.1(3)
N1 C25 C30 C31 -3.9(4)
